data_7047258
loop_
_publ_author_name
'Wang, Yao'
'He, Minghui'
'Gao, Xiaoxia'
'Long, Piao'
'Zhang, Yingying'
'Zhong, Haoyan'
'Wang, Xia'
'He, Yabing'

_publ_section_title
;
 Three isoreticular ssa-type MOFs derived from bent diisophthalate
 ligands: exploring the substituent effect on structural stabilities and
 selective C<sub>2</sub>H<sub>2</sub>/CH<sub>4</sub> and
 CO<sub>2</sub>/CH<sub>4</sub> adsorption properties.
;
_journal_issue 36
_journal_name_full 'Dalton transactions (Cambridge, England : 2003)'
_journal_page_first 12702
_journal_page_last 12710
_journal_paper_doi 10.1039/c8dt02686f
_journal_volume 47
_journal_year 2018
_chemical_formula_sum 'C23 H17 Cu2 N O12'
_chemical_formula_weight 626.46
_space_group_IT_number 194
_space_group_name_Hall '-P 6c 2c'
_space_group_name_H-M_alt 'P 63/m m c'
_symmetry_cell_setting hexagonal
_symmetry_space_group_name_Hall '-P 6c 2c'
_symmetry_space_group_name_H-M 'P 63/m m c'
_atom_sites_solution_hydrogens geom
_atom_sites_solution_primary direct
_atom_sites_solution_secondary difmap
_audit_creation_method SHELXL-97
_audit_update_record
;
2018-06-27 deposited with the CCDC.
2018-08-15 downloaded from the CCDC.
;
_cell_angle_alpha 90.00
_cell_angle_beta 90.00
_cell_angle_gamma 120.00
_cell_formula_units_Z 6
_cell_length_a 18.6741(2)
_cell_length_b 18.6741(2)
_cell_length_c 23.6008(3)
_cell_measurement_reflns_used 23392
_cell_measurement_temperature 293(2)
_cell_measurement_theta_max 26.35
_cell_measurement_theta_min 0.995
_cell_volume 7127.49(14)
_computing_cell_refinement 'Bruker SMART'
_computing_data_collection 'Bruker SMART'
_computing_data_reduction 'Bruker SAINT'
_computing_molecular_graphics 'Bruker SHELXTL'
_computing_publication_material 'Bruker SHELXTL'
_computing_structure_refinement 'SHELXL-97 (Sheldrick, 1997)'
_computing_structure_solution 'SHELXS-97 (Sheldrick, 1990)'
_diffrn_ambient_temperature 293(2)
_diffrn_measured_fraction_theta_full 0.995
_diffrn_measured_fraction_theta_max 0.995
_diffrn_measurement_device_type 'Bruker SMART APEX II CCD area detector'
_diffrn_measurement_method 'omega scans'
_diffrn_radiation_monochromator graphite
_diffrn_radiation_source 'fine-focus sealed tube'
_diffrn_radiation_type MoK\a
_diffrn_radiation_wavelength 0.71073
_diffrn_reflns_av_R_equivalents 0.0285
_diffrn_reflns_av_sigmaI/netI 0.0164
_diffrn_reflns_limit_h_max 23
_diffrn_reflns_limit_h_min -22
_diffrn_reflns_limit_k_max 19
_diffrn_reflns_limit_k_min -22
_diffrn_reflns_limit_l_max 13
_diffrn_reflns_limit_l_min -28
_diffrn_reflns_number 23392
_diffrn_reflns_theta_full 26.35
_diffrn_reflns_theta_max 26.35
_diffrn_reflns_theta_min 1.73
_exptl_absorpt_coefficient_mu 0.930
_exptl_absorpt_correction_T_max 0.9046
_exptl_absorpt_correction_T_min 0.8077
_exptl_absorpt_correction_type empirical
_exptl_crystal_colour blue
_exptl_crystal_density_diffrn 0.876
_exptl_crystal_density_method 'not measured'
_exptl_crystal_description block
_exptl_crystal_F_000 1896
_exptl_crystal_size_max 0.24
_exptl_crystal_size_mid 0.15
_exptl_crystal_size_min 0.11
_refine_diff_density_max 0.499
_refine_diff_density_min -0.491
_refine_diff_density_rms 0.091
_refine_ls_extinction_method none
_refine_ls_goodness_of_fit_ref 1.689
_refine_ls_hydrogen_treatment mixed
_refine_ls_matrix_type full
_refine_ls_number_parameters 113
_refine_ls_number_reflns 2720
_refine_ls_number_restraints 0
_refine_ls_restrained_S_all 1.689
_refine_ls_R_factor_all 0.0610
_refine_ls_R_factor_gt 0.0574
_refine_ls_shift/su_max 0.000
_refine_ls_shift/su_mean 0.000
_refine_ls_structure_factor_coef Fsqd
_refine_ls_weighting_details 'calc w=1/[\s^2^(Fo^2^)+(0.1000P)^2^+0.0000P] where P=(Fo^2^+2Fc^2^)/3'
_refine_ls_weighting_scheme calc
_refine_ls_wR_factor_gt 0.1999
_refine_ls_wR_factor_ref 0.2026
_reflns_number_gt 2356
_reflns_number_total 2720
_reflns_threshold_expression >2sigma(I)
_cod_data_source_file c8dt02686f2.cif
_cod_data_source_block ZJNU-89
_cod_depositor_comments 'Adding full bibliography for 7047257--7047259.cif.'
_cod_original_sg_symbol_H-M P63/mmc
_cod_database_code 7047258
_platon_squeeze_void_probe_radius 1.20

loop_
_symmetry_equiv_pos_as_xyz
'x, y, z'
'-y, x-y, z'
'-x+y, -x, z'
'-x, -y, z+1/2'
'y, -x+y, z+1/2'
'x-y, x, z+1/2'
'y, x, -z'
'x-y, -y, -z'
'-x, -x+y, -z'
'-y, -x, -z+1/2'
'-x+y, y, -z+1/2'
'x, x-y, -z+1/2'
'-x, -y, -z'
'y, -x+y, -z'
'x-y, x, -z'
'x, y, -z-1/2'
'-y, x-y, -z-1/2'
'-x+y, -x, -z-1/2'
'-y, -x, z'
'-x+y, y, z'
'x, x-y, z'
'y, x, z-1/2'
'x-y, -y, z-1/2'
'-x, -x+y, z-1/2'

loop_
_atom_site_label
_atom_site_type_symbol
_atom_site_fract_x
_atom_site_fract_y
_atom_site_fract_z
_atom_site_U_iso_or_equiv
_atom_site_adp_type
_atom_site_occupancy
_atom_site_symmetry_multiplicity
_atom_site_calc_flag
_atom_site_refinement_flags
Cu1 Cu 0.523091(13) 0.04618(3) 0.546458(18) 0.0573(3) Uani 1 2 d S
O1 O 0.48268(12) 0.11121(10) 0.50743(8) 0.0621(5) Uani 1 1 d .
O1W O 0.55670(13) 0.1134(3) 0.62365(15) 0.1045(12) Uani 1 2 d S
H1WB H 0.5145 0.1113 0.6383 0.125 Uiso 1 1 d R
O2 O 0.44139(12) 0.03173(10) 0.42911(8) 0.0612(5) Uani 1 1 d .
O3 O 0.1907(3) 0.1367(3) 0.34777(16) 0.0832(11) Uani 0.50 1 d P
N1 N 0.1899(5) 0.1349(4) 0.2500 0.0738(18) Uani 0.50 2 d SP
C1 C 0.45120(17) 0.09236(15) 0.45826(10) 0.0545(6) Uani 1 1 d .
C2 C 0.4453(2) 0.22265(12) 0.45833(12) 0.0535(8) Uani 1 2 d S
H2A H 0.4733 0.2367 0.4927 0.064 Uiso 1 2 calc SR
C3 C 0.42422(16) 0.14779(13) 0.43244(10) 0.0538(6) Uani 1 1 d .
C4 C 0.38113(19) 0.12698(15) 0.38124(10) 0.0619(6) Uani 1 1 d .
H4A H 0.3678 0.0772 0.3638 0.074 Uiso 1 1 calc R
C5 C 0.3579(3) 0.17896(13) 0.35595(13) 0.0599(8) Uani 1 2 d S
C6 C 0.3122(3) 0.15610(14) 0.30087(15) 0.0671(9) Uani 1 2 d S
C7 C 0.3520(4) 0.1760(2) 0.2500 0.0639(12) Uani 1 4 d S
H7A H 0.4095 0.2047 0.2500 0.077 Uiso 1 4 calc SR
C8 C 0.2298(4) 0.1442(3) 0.2981(2) 0.0701(14) Uani 0.50 1 d P
C9 C 0.1066(5) 0.1200(6) 0.3451(4) 0.119(3) Uani 0.50 1 d P
H9A H 0.0848 0.1143 0.3827 0.179 Uiso 0.50 1 d PR
H9B H 0.1080 0.1666 0.3268 0.179 Uiso 0.50 1 d PR
H9C H 0.0720 0.0707 0.3238 0.179 Uiso 0.50 1 d PR

loop_
_atom_site_aniso_label
_atom_site_aniso_U_11
_atom_site_aniso_U_22
_atom_site_aniso_U_33
_atom_site_aniso_U_23
_atom_site_aniso_U_13
_atom_site_aniso_U_12
Cu1 0.0638(3) 0.0423(3) 0.0587(4) -0.00329(15) -0.00165(7) 0.02117(16)
O1 0.0822(12) 0.0496(9) 0.0625(10) -0.0025(7) -0.0042(8) 0.0389(9)
O1W 0.1136(19) 0.120(3) 0.0822(19) -0.059(2) -0.0295(10) 0.0598(15)
O2 0.0797(12) 0.0478(9) 0.0631(9) -0.0014(7) -0.0044(9) 0.0370(9)
O3 0.077(3) 0.086(3) 0.071(2) 0.002(2) 0.015(2) 0.029(2)
N1 0.085(5) 0.048(3) 0.074(4) 0.000 0.000 0.022(3)
C1 0.0615(14) 0.0417(11) 0.0613(13) 0.0068(8) 0.0079(10) 0.0265(11)
C2 0.062(2) 0.0502(12) 0.0525(16) 0.0075(7) 0.0150(13) 0.0308(10)
C3 0.0673(14) 0.0459(11) 0.0536(11) 0.0059(9) 0.0101(10) 0.0323(11)
C4 0.0859(18) 0.0517(13) 0.0558(12) -0.0002(10) 0.0054(12) 0.0401(13)
C5 0.082(2) 0.0576(12) 0.0485(15) 0.0038(8) 0.0075(15) 0.0408(12)
C6 0.087(3) 0.0660(15) 0.0555(18) -0.0001(9) -0.0003(17) 0.0434(13)
C7 0.087(4) 0.0592(18) 0.054(2) 0.000 0.000 0.0437(18)
C8 0.087(4) 0.053(3) 0.070(3) 0.003(2) 0.004(3) 0.034(3)
C9 0.089(5) 0.119(7) 0.109(6) 0.014(5) 0.027(4) 0.022(5)

loop_
_atom_type_symbol
_atom_type_description
_atom_type_scat_dispersion_real
_atom_type_scat_dispersion_imag
_atom_type_scat_source
C C 0.0033 0.0016 'International Tables Vol C Tables 4.2.6.8 and 6.1.1.4'
H H 0.0000 0.0000 'International Tables Vol C Tables 4.2.6.8 and 6.1.1.4'
O O 0.0106 0.0060 'International Tables Vol C Tables 4.2.6.8 and 6.1.1.4'
Cu Cu 0.3201 1.2651 'International Tables Vol C Tables 4.2.6.8 and 6.1.1.4'
N N 0.0061 0.0033 'International Tables Vol C Tables 4.2.6.8 and 6.1.1.4'

loop_
_geom_angle_atom_site_label_1
_geom_angle_atom_site_label_2
_geom_angle_atom_site_label_3
_geom_angle
_geom_angle_site_symmetry_1
_geom_angle_site_symmetry_3
O1 Cu1 O1 88.50(11) 20_655 .
O1 Cu1 O2 168.17(8) 20_655 8_556
O1 Cu1 O2 89.44(8) . 8_556
O1 Cu1 O2 89.44(8) 20_655 13_656
O1 Cu1 O2 168.17(8) . 13_656
O2 Cu1 O2 90.21(12) 8_556 13_656
O1 Cu1 O1W 97.42(10) 20_655 .
O1 Cu1 O1W 97.42(10) . .
O2 Cu1 O1W 94.40(10) 8_556 .
O2 Cu1 O1W 94.40(10) 13_656 .
O1 Cu1 Cu1 85.03(5) 20_655 13_656
O1 Cu1 Cu1 85.03(5) . 13_656
O2 Cu1 Cu1 83.19(5) 8_556 13_656
O2 Cu1 Cu1 83.19(5) 13_656 13_656
O1W Cu1 Cu1 176.56(13) . 13_656
C1 O1 Cu1 121.92(16) . .
Cu1 O1W H1WB 109.4 . .
C1 O2 Cu1 123.74(17) . 13_656
C8 O3 C9 117.3(6) . .
C8 O3 O3 80.5(3) . 21
C9 O3 O3 109.2(5) . 21
C8 O3 C8 35.2(4) . 21
C9 O3 C8 121.5(5) . 21
O3 O3 C8 45.3(2) 21 21
C8 N1 C8 118.4(8) . 16_556
C8 N1 N1 81.3(4) . 21
C8 N1 N1 81.3(4) 16_556 21
C8 N1 C8 104.6(6) . 12
C8 N1 C8 36.1(4) 16_556 12
N1 N1 C8 45.2(2) 21 12
C8 N1 C8 36.1(4) . 21
C8 N1 C8 104.6(6) 16_556 21
N1 N1 C8 45.2(2) 21 21
C8 N1 C8 76.2(4) 12 21
O2 C1 O1 126.1(2) . .
O2 C1 C3 117.0(2) . .
O1 C1 C3 116.9(2) . .
C3 C2 C3 119.6(3) 21 .
C3 C2 H2A 120.2 21 .
C3 C2 H2A 120.2 . .
C2 C3 C4 119.6(2) . .
C2 C3 C1 119.7(2) . .
C4 C3 C1 120.6(2) . .
C5 C4 C3 121.2(2) . .
C5 C4 H4A 119.4 . .
C3 C4 H4A 119.4 . .
C4 C5 C4 118.6(3) 21 .
C4 C5 C6 120.67(17) 21 .
C4 C5 C6 120.67(17) . .
C7 C6 C8 113.3(4) . .
C7 C6 C8 113.3(4) . 21
C8 C6 C8 44.6(4) . 21
C7 C6 C5 122.2(4) . .
C8 C6 C5 119.8(3) . .
C8 C6 C5 119.8(3) 21 .
C6 C7 C6 123.6(6) 16_556 .
C6 C7 H7A 118.2 16_556 .
C6 C7 H7A 118.2 . .
C8 C8 N1 98.7(4) 21 .
C8 C8 O3 99.5(3) 21 .
N1 C8 O3 119.5(6) . .
C8 C8 C6 67.7(2) 21 .
N1 C8 C6 123.3(5) . .
O3 C8 C6 117.1(5) . .
C8 C8 N1 45.2(2) 21 21
N1 C8 N1 53.4(5) . 21
O3 C8 N1 119.2(4) . 21
C6 C8 N1 94.9(4) . 21
C8 C8 O3 45.3(2) 21 21
N1 C8 O3 118.6(5) . 21
O3 C8 O3 54.2(4) . 21
C6 C8 O3 90.9(3) . 21
N1 C8 O3 76.8(3) 21 21
O3 C9 C9 168.9(5) . 20
O3 C9 H9A 109.8 . .
C9 C9 H9A 68.4 20 .
O3 C9 H9B 107.0 . .
C9 C9 H9B 64.8 20 .
H9A C9 H9B 109.5 . .
O3 C9 H9C 111.6 . .
C9 C9 H9C 78.8 20 .
H9A C9 H9C 109.5 . .
H9B C9 H9C 109.5 . .

loop_
_geom_bond_atom_site_label_1
_geom_bond_atom_site_label_2
_geom_bond_distance
_geom_bond_site_symmetry_2
Cu1 O1 1.9516(18) 20_655
Cu1 O1 1.9516(18) .
Cu1 O2 1.9633(17) 8_556
Cu1 O2 1.9633(17) 13_656
Cu1 O1W 2.121(3) .
Cu1 Cu1 2.6533(8) 13_656
O1 C1 1.269(3) .
O1W H1WB 0.8448 .
O2 C1 1.257(3) .
O2 Cu1 1.9633(17) 13_656
O3 C8 1.351(6) .
O3 C9 1.442(10) .
O3 O3 1.543(9) 21
O3 C8 1.875(6) 21
N1 C8 1.321(6) .
N1 C8 1.321(6) 16_556
N1 N1 1.493(13) 21
N1 C8 1.838(7) 12
N1 C8 1.838(7) 21
C1 C3 1.489(3) .
C2 C3 1.390(3) 21
C2 C3 1.390(3) .
C2 H2A 0.9300 .
C3 C4 1.395(4) .
C4 C5 1.381(3) .
C4 H4A 0.9300 .
C5 C4 1.381(3) 21
C5 C6 1.495(5) .
C6 C7 1.362(5) .
C6 C8 1.442(8) .
C6 C8 1.442(8) 21
C7 C6 1.362(5) 16_556
C7 H7A 0.9300 .
C8 C8 1.096(11) 21
C8 N1 1.838(7) 21
C8 O3 1.875(6) 21
C9 C9 1.740(19) 20
C9 H9A 0.9600 .
C9 H9B 0.9599 .
C9 H9C 0.9601 .

loop_
_platon_squeeze_void_nr
_platon_squeeze_void_average_x
_platon_squeeze_void_average_y
_platon_squeeze_void_average_z
_platon_squeeze_void_volume
_platon_squeeze_void_count_electrons
_platon_squeeze_void_content
1 -0.035 -0.024 0.002 4166 1304 ' '
